data_7218957
loop_
_publ_author_name
'Ji, Baoming'
'deng, dong sheng'
'Ma, Junying'
'Sun, Chaowei'
'Zhao, Bin'

_publ_section_title
;
 Two- and Three-Dimensional Lanthanide-Based Coordination Polymers
 Assembled by the Synergistic Effect of Various Lanthanide Radii and
 Flexibility of a New Binicotinate-Containing Ligand: in Situ Synthesis,
 Structures, and Properties
;
_journal_name_full 'RSC Adv.'
_journal_paper_doi 10.1039/C4RA12714E
_journal_year 2014
_chemical_formula_sum 'C12 H7 Ce N2 O7'
_chemical_formula_weight 431.32
_chemical_name_systematic
;

 ?

;
_space_group_IT_number 9
_symmetry_cell_setting monoclinic
_symmetry_space_group_name_Hall 'C -2yc'
_symmetry_space_group_name_H-M 'C 1 c 1'
_atom_sites_solution_hydrogens geom
_atom_sites_solution_primary direct
_atom_sites_solution_secondary difmap
_audit_creation_method SHELXL-97
_audit_update_record
;
2013-12-09 deposited with the CCDC.
2014-11-28 downloaded from the CCDC.
;
_cell_angle_alpha 90.00
_cell_angle_beta 111.663(8)
_cell_angle_gamma 90.00
_cell_formula_units_Z 4
_cell_length_a 17.604(16)
_cell_length_b 10.624(9)
_cell_length_c 6.996(6)
_cell_measurement_reflns_used 3342
_cell_measurement_temperature 296(2)
_cell_measurement_theta_max 28.13
_cell_measurement_theta_min 2.49
_cell_volume 1216.0(18)
_computing_cell_refinement 'Bruker SMART'
_computing_data_collection 'Bruker SMART'
_computing_data_reduction 'Bruker SAINT'
_computing_molecular_graphics 'Bruker SHELXTL'
_computing_publication_material 'Bruker SHELXTL'
_computing_structure_refinement 'SHELXL-97 (Sheldrick, 1997)'
_computing_structure_solution 'SHELXS-97 (Sheldrick, 1990)'
_diffrn_ambient_temperature 296(2)
_diffrn_measured_fraction_theta_full 1.000
_diffrn_measured_fraction_theta_max 1.000
_diffrn_measurement_device_type 'CCD area detector'
_diffrn_measurement_method 'phi and omega scans'
_diffrn_radiation_monochromator graphite
_diffrn_radiation_source 'fine-focus sealed tube'
_diffrn_radiation_type MoK\a
_diffrn_radiation_wavelength 0.71073
_diffrn_reflns_av_R_equivalents 0.0150
_diffrn_reflns_av_sigmaI/netI 0.0275
_diffrn_reflns_limit_h_max 21
_diffrn_reflns_limit_h_min -21
_diffrn_reflns_limit_k_max 12
_diffrn_reflns_limit_k_min -12
_diffrn_reflns_limit_l_max 8
_diffrn_reflns_limit_l_min -8
_diffrn_reflns_number 4455
_diffrn_reflns_theta_full 25.48
_diffrn_reflns_theta_max 25.48
_diffrn_reflns_theta_min 2.29
_diffrn_standards_decay_% 0
_diffrn_standards_interval_count 0
_diffrn_standards_interval_time 0
_diffrn_standards_number 0
_exptl_absorpt_coefficient_mu 3.785
_exptl_absorpt_correction_T_max 0.5332
_exptl_absorpt_correction_T_min 0.3059
_exptl_absorpt_correction_type multi-scan
_exptl_absorpt_process_details sadabs
_exptl_crystal_colour yellow
_exptl_crystal_density_diffrn 2.356
_exptl_crystal_density_method 'not measured'
_exptl_crystal_description block
_exptl_crystal_F_000 828
_exptl_crystal_size_max 0.41
_exptl_crystal_size_mid 0.29
_exptl_crystal_size_min 0.19
_refine_diff_density_max 0.322
_refine_diff_density_min -0.520
_refine_diff_density_rms 0.089
_refine_ls_abs_structure_details 'Flack H D (1983), Acta Cryst. A39, 876-881'
_refine_ls_abs_structure_Flack 0.057(17)
_refine_ls_extinction_method none
_refine_ls_goodness_of_fit_ref 1.080
_refine_ls_hydrogen_treatment constr
_refine_ls_matrix_type full
_refine_ls_number_parameters 200
_refine_ls_number_reflns 2229
_refine_ls_number_restraints 2
_refine_ls_restrained_S_all 1.079
_refine_ls_R_factor_all 0.0160
_refine_ls_R_factor_gt 0.0149
_refine_ls_shift/su_max 0.001
_refine_ls_shift/su_mean 0.000
_refine_ls_structure_factor_coef Fsqd
_refine_ls_weighting_details 'calc w=1/[\s^2^(Fo^2^)+(0.0124P)^2^+1.1080P] where P=(Fo^2^+2Fc^2^)/3'
_refine_ls_weighting_scheme calc
_refine_ls_wR_factor_gt 0.0397
_refine_ls_wR_factor_ref 0.0402
_reflns_number_gt 2109
_reflns_number_total 2229
_reflns_threshold_expression >2sigma(I)
_cod_data_source_file c4ra12714e2.cif
_cod_data_source_block 2
_cod_depositor_comments
;
The following automatic conversions were performed:

'_symmetry_cell_setting' value 'Monoclinic' changed to 'monoclinic'
according to
/usr/data/users/saulius/crontab/automatic-downloads/rss-feeds/RSC/lib/dictionaries/cif_core.dic
dictionary named 'cif_core.dic' version 2.4.2 from 2011-04-26.

Automatic conversion script
Id: cif_fix_values 2935 2014-11-11 08:27:57Z andrius 
;
_cod_original_cell_volume 1216.1(19)
_cod_original_sg_symbol_H-M Cc
_cod_database_code 7218957

loop_
_symmetry_equiv_pos_as_xyz
'x, y, z'
'x, -y, z+1/2'
'x+1/2, y+1/2, z'
'x+1/2, -y+1/2, z+1/2'

loop_
_atom_site_label
_atom_site_type_symbol
_atom_site_fract_x
_atom_site_fract_y
_atom_site_fract_z
_atom_site_U_iso_or_equiv
_atom_site_adp_type
_atom_site_occupancy
_atom_site_symmetry_multiplicity
_atom_site_calc_flag
_atom_site_refinement_flags
Ce1 Ce 0.24953(5) 0.246585(15) 1.25109(9) 0.01293(6) Uani 1 1 d .
N1 N 0.10429(18) 0.1926(3) 0.9640(4) 0.0137(6) Uani 1 1 d .
N2 N 0.13222(18) 0.4221(3) 1.1216(4) 0.0132(6) Uani 1 1 d .
O1 O 0.24115(15) 0.0521(2) 1.0586(4) 0.0247(6) Uani 1 1 d .
O2 O 0.16883(16) -0.1129(2) 0.8902(4) 0.0218(6) Uani 1 1 d .
O3 O -0.10875(16) 0.2841(3) 0.7975(4) 0.0220(6) Uani 1 1 d .
O4 O 0.28328(16) 0.4546(2) 1.4058(4) 0.0250(6) Uani 1 1 d .
O5 O 0.26044(15) 0.6589(2) 1.4335(4) 0.0198(6) Uani 1 1 d .
O6 O -0.06787(17) 0.4965(2) 0.7333(4) 0.0229(6) Uani 1 1 d .
H6 H -0.0854 0.4248 0.7322 0.034 Uiso 1 1 calc R
O7 O 0.33223(19) 0.2178(3) 1.6469(4) 0.0302(7) Uani 1 1 d .
H1W H 0.3475 0.1517 1.6524 0.045 Uiso 1 1 d R
H2W H 0.3122 0.2413 1.7325 0.045 Uiso 1 1 d R
C1 C 0.0374(2) 0.2672(3) 0.9203(6) 0.0148(8) Uani 1 1 d .
C2 C -0.0422(2) 0.2142(4) 0.8260(6) 0.0166(8) Uani 1 1 d .
C3 C -0.0480(2) 0.0892(4) 0.7659(6) 0.0222(8) Uani 1 1 d .
H3 H -0.0993 0.0533 0.7003 0.027 Uiso 1 1 calc R
C4 C 0.0207(2) 0.0177(3) 0.8018(6) 0.0205(8) Uani 1 1 d .
H4 H 0.0166 -0.0655 0.7575 0.025 Uiso 1 1 calc R
C5 C 0.0963(2) 0.0717(3) 0.9052(5) 0.0151(7) Uani 1 1 d .
C6 C 0.1746(2) -0.0018(3) 0.9558(5) 0.0183(8) Uani 1 1 d .
C7 C 0.0571(2) 0.4019(3) 0.9771(5) 0.0143(7) Uani 1 1 d .
C8 C 0.0061(2) 0.5062(3) 0.8823(5) 0.0162(8) Uani 1 1 d .
C9 C 0.0361(2) 0.6275(3) 0.9362(5) 0.0192(8) Uani 1 1 d .
H9 H 0.0044 0.6964 0.8718 0.023 Uiso 1 1 calc R
C10 C 0.1127(2) 0.6458(3) 1.0852(5) 0.0185(8) Uani 1 1 d .
H10 H 0.1332 0.7264 1.1232 0.022 Uiso 1 1 calc R
C11 C 0.1583(2) 0.5402(3) 1.1769(6) 0.0163(8) Uani 1 1 d .
C12 C 0.2403(2) 0.5523(3) 1.3502(5) 0.0176(8) Uani 1 1 d .

loop_
_atom_site_aniso_label
_atom_site_aniso_U_11
_atom_site_aniso_U_22
_atom_site_aniso_U_33
_atom_site_aniso_U_23
_atom_site_aniso_U_13
_atom_site_aniso_U_12
Ce1 0.00892(9) 0.01110(9) 0.01736(9) 0.00055(9) 0.00320(6) -0.00051(9)
N1 0.0094(15) 0.0122(15) 0.0176(15) -0.0023(12) 0.0026(12) 0.0004(12)
N2 0.0121(15) 0.0121(14) 0.0154(15) -0.0025(12) 0.0049(13) -0.0001(12)
O1 0.0152(15) 0.0180(13) 0.0381(17) -0.0080(12) 0.0065(13) 0.0009(11)
O2 0.0208(15) 0.0148(13) 0.0291(14) -0.0094(11) 0.0084(12) 0.0013(11)
O3 0.0106(14) 0.0194(13) 0.0340(16) -0.0033(12) 0.0060(12) 0.0004(11)
O4 0.0185(14) 0.0149(13) 0.0334(16) -0.0026(11) -0.0001(12) 0.0011(11)
O5 0.0190(14) 0.0158(13) 0.0243(14) -0.0067(11) 0.0075(12) -0.0047(11)
O6 0.0158(14) 0.0186(14) 0.0273(15) 0.0038(12) -0.0002(12) 0.0004(11)
O7 0.0346(18) 0.0256(15) 0.0264(16) 0.0013(13) 0.0064(14) 0.0072(14)
C1 0.0110(19) 0.0168(19) 0.0160(19) -0.0002(14) 0.0044(16) 0.0006(14)
C2 0.0085(19) 0.0225(19) 0.0175(19) 0.0003(16) 0.0031(16) 0.0014(15)
C3 0.015(2) 0.0221(19) 0.025(2) -0.0048(16) 0.0018(17) -0.0044(16)
C4 0.019(2) 0.0132(18) 0.028(2) -0.0046(16) 0.0074(17) -0.0015(16)
C5 0.0144(18) 0.0140(17) 0.0184(19) -0.0003(14) 0.0076(16) 0.0023(14)
C6 0.020(2) 0.0173(19) 0.019(2) 0.0010(15) 0.0082(17) 0.0021(16)
C7 0.0123(18) 0.0153(18) 0.0183(18) 0.0007(15) 0.0090(15) 0.0020(15)
C8 0.0126(19) 0.021(2) 0.0168(19) 0.0029(14) 0.0073(16) 0.0029(14)
C9 0.023(2) 0.0132(18) 0.022(2) 0.0058(15) 0.0096(17) 0.0069(15)
C10 0.023(2) 0.0122(18) 0.022(2) -0.0024(15) 0.0096(17) -0.0013(15)
C11 0.0148(18) 0.0165(19) 0.0201(19) -0.0015(14) 0.0093(16) 0.0013(15)
C12 0.016(2) 0.021(2) 0.0170(19) -0.0040(15) 0.0084(16) -0.0040(16)

loop_
_atom_type_symbol
_atom_type_description
_atom_type_scat_dispersion_real
_atom_type_scat_dispersion_imag
_atom_type_scat_source
C C 0.0033 0.0016 'International Tables Vol C Tables 4.2.6.8 and 6.1.1.4'
H H 0.0000 0.0000 'International Tables Vol C Tables 4.2.6.8 and 6.1.1.4'
N N 0.0061 0.0033 'International Tables Vol C Tables 4.2.6.8 and 6.1.1.4'
O O 0.0106 0.0060 'International Tables Vol C Tables 4.2.6.8 and 6.1.1.4'
Ce Ce -0.2486 2.6331 'International Tables Vol C Tables 4.2.6.8 and 6.1.1.4'

loop_
_geom_angle_atom_site_label_1
_geom_angle_atom_site_label_2
_geom_angle_atom_site_label_3
_geom_angle
_geom_angle_site_symmetry_1
_geom_angle_site_symmetry_3
O3 Ce1 O4 89.56(10) 4 .
O3 Ce1 O1 78.99(9) 4 .
O4 Ce1 O1 165.53(9) . .
O3 Ce1 O2 126.13(10) 4 2
O4 Ce1 O2 115.56(11) . 2
O1 Ce1 O2 78.62(10) . 2
O3 Ce1 O5 76.13(9) 4 2_564
O4 Ce1 O5 86.83(10) . 2_564
O1 Ce1 O5 81.89(11) . 2_564
O2 Ce1 O5 145.97(10) 2 2_564
O3 Ce1 O7 72.52(10) 4 .
O4 Ce1 O7 71.81(10) . .
O1 Ce1 O7 112.34(10) . .
O2 Ce1 O7 72.00(11) 2 .
O5 Ce1 O7 141.80(10) 2_564 .
O3 Ce1 N1 136.69(11) 4 .
O4 Ce1 N1 122.59(9) . .
O1 Ce1 N1 63.67(9) . .
O2 Ce1 N1 68.86(11) 2 .
O5 Ce1 N1 77.55(10) 2_564 .
O7 Ce1 N1 140.64(10) . .
O3 Ce1 N2 140.18(9) 4 .
O4 Ce1 N2 63.25(10) . .
O1 Ce1 N2 121.37(10) . .
O2 Ce1 N2 92.88(11) 2 .
O5 Ce1 N2 73.96(9) 2_564 .
O7 Ce1 N2 119.67(9) . .
N1 Ce1 N2 59.34(10) . .
C5 N1 C1 120.4(3) . .
C5 N1 Ce1 113.6(2) . .
C1 N1 Ce1 123.7(2) . .
C11 N2 C7 120.0(3) . .
C11 N2 Ce1 114.5(2) . .
C7 N2 Ce1 124.1(2) . .
C6 O1 Ce1 123.5(2) . .
C6 O2 Ce1 135.1(2) . 2_554
C2 O3 Ce1 138.5(2) . 4_454
C12 O4 Ce1 126.2(2) . .
C12 O5 Ce1 131.8(2) . 2_565
C8 O6 H6 109.5 . .
Ce1 O7 H1W 102.2 . .
Ce1 O7 H2W 120.2 . .
H1W O7 H2W 118.7 . .
N1 C1 C2 119.8(3) . .
N1 C1 C7 113.8(3) . .
C2 C1 C7 126.4(3) . .
O3 C2 C3 121.6(4) . .
O3 C2 C1 120.5(3) . .
C3 C2 C1 118.0(3) . .
C4 C3 C2 120.9(4) . .
C4 C3 H3 119.5 . .
C2 C3 H3 119.5 . .
C3 C4 C5 118.6(3) . .
C3 C4 H4 120.7 . .
C5 C4 H4 120.7 . .
N1 C5 C4 122.0(3) . .
N1 C5 C6 116.1(3) . .
C4 C5 C6 121.8(3) . .
O2 C6 O1 124.5(3) . .
O2 C6 C5 117.1(3) . .
O1 C6 C5 118.3(3) . .
N2 C7 C8 119.9(3) . .
N2 C7 C1 114.7(3) . .
C8 C7 C1 125.3(3) . .
O6 C8 C9 116.5(3) . .
O6 C8 C7 124.5(3) . .
C9 C8 C7 118.9(3) . .
C10 C9 C8 120.1(3) . .
C10 C9 H9 119.9 . .
C8 C9 H9 119.9 . .
C9 C10 C11 118.1(3) . .
C9 C10 H10 120.9 . .
C11 C10 H10 120.9 . .
N2 C11 C10 122.9(3) . .
N2 C11 C12 115.8(3) . .
C10 C11 C12 121.3(3) . .
O4 C12 O5 124.3(3) . .
O4 C12 C11 117.8(3) . .
O5 C12 C11 118.0(3) . .

loop_
_geom_bond_atom_site_label_1
_geom_bond_atom_site_label_2
_geom_bond_distance
_geom_bond_site_symmetry_2
Ce1 O3 2.416(4) 4
Ce1 O4 2.436(3) .
Ce1 O1 2.441(3) .
Ce1 O2 2.450(3) 2
Ce1 O5 2.509(3) 2_564
Ce1 O7 2.628(4) .
Ce1 N1 2.666(3) .
Ce1 N2 2.680(3) .
N1 C5 1.341(5) .
N1 C1 1.356(5) .
N2 C11 1.342(5) .
N2 C7 1.353(5) .
O1 C6 1.263(4) .
O2 C6 1.257(4) .
O2 Ce1 2.450(3) 2_554
O3 C2 1.339(5) .
O3 Ce1 2.416(4) 4_454
O4 C12 1.258(4) .
O5 C12 1.264(4) .
O5 Ce1 2.509(3) 2_565
O6 C8 1.338(5) .
O6 H6 0.8200 .
O7 H1W 0.7482 .
O7 H2W 0.8377 .
C1 C2 1.426(5) .
C1 C7 1.492(5) .
C2 C3 1.385(5) .
C3 C4 1.372(6) .
C3 H3 0.9300 .
C4 C5 1.382(5) .
C4 H4 0.9300 .
C5 C6 1.509(5) .
C7 C8 1.426(5) .
C8 C9 1.391(5) .
C9 C10 1.380(5) .
C9 H9 0.9300 .
C10 C11 1.391(5) .
C10 H10 0.9300 .
C11 C12 1.510(5) .

loop_
_geom_hbond_atom_site_label_D
_geom_hbond_atom_site_label_H
_geom_hbond_atom_site_label_A
_geom_hbond_distance_DH
_geom_hbond_distance_HA
_geom_hbond_distance_DA
_geom_hbond_angle_DHA
_geom_hbond_site_symmetry_A
O6 H6 O3 0.82 1.66 2.459(4) 164.7 .
O7 H1W O6 0.75 2.15 2.865(4) 159.0 3_546
O7 H2W O5 0.84 2.21 3.034(4) 168.5 2_565

loop_
_geom_torsion_atom_site_label_1
_geom_torsion_atom_site_label_2
_geom_torsion_atom_site_label_3
_geom_torsion_atom_site_label_4
_geom_torsion
_geom_torsion_site_symmetry_1
O3 Ce1 N1 C5 51.3(3) 4
O4 Ce1 N1 C5 -177.0(2) .
O1 Ce1 N1 C5 18.0(2) .
O2 Ce1 N1 C5 -69.4(2) 2
O5 Ce1 N1 C5 105.0(2) 2_564
O7 Ce1 N1 C5 -75.7(3) .
N2 Ce1 N1 C5 -176.4(3) .
O3 Ce1 N1 C1 -145.8(3) 4
O4 Ce1 N1 C1 -14.2(3) .
O1 Ce1 N1 C1 -179.2(3) .
O2 Ce1 N1 C1 93.4(3) 2
O5 Ce1 N1 C1 -92.1(3) 2_564
O7 Ce1 N1 C1 87.1(3) .
N2 Ce1 N1 C1 -13.6(3) .
O3 Ce1 N2 C11 -38.4(3) 4
O4 Ce1 N2 C11 13.4(2) .
O1 Ce1 N2 C11 -150.9(2) .
O2 Ce1 N2 C11 130.7(2) 2
O5 Ce1 N2 C11 -81.2(2) 2_564
O7 Ce1 N2 C11 59.8(3) .
N1 Ce1 N2 C11 -166.0(3) .
O3 Ce1 N2 C7 127.7(3) 4
O4 Ce1 N2 C7 179.6(3) .
O1 Ce1 N2 C7 15.3(3) .
O2 Ce1 N2 C7 -63.1(3) 2
O5 Ce1 N2 C7 85.0(3) 2_564
O7 Ce1 N2 C7 -134.0(3) .
N1 Ce1 N2 C7 0.1(2) .
O3 Ce1 O1 C6 -175.2(3) 4
O4 Ce1 O1 C6 -137.0(4) .
O2 Ce1 O1 C6 54.1(3) 2
O5 Ce1 O1 C6 -97.9(3) 2_564
O7 Ce1 O1 C6 119.0(3) .
N1 Ce1 O1 C6 -17.8(3) .
N2 Ce1 O1 C6 -32.3(3) .
O3 Ce1 O4 C12 141.4(3) 4
O1 Ce1 O4 C12 104.0(5) .
O2 Ce1 O4 C12 -88.0(3) 2
O5 Ce1 O4 C12 65.3(3) 2_564
O7 Ce1 O4 C12 -146.9(3) .
N1 Ce1 O4 C12 -7.8(3) .
N2 Ce1 O4 C12 -8.3(3) .
C5 N1 C1 C2 5.0(5) .
Ce1 N1 C1 C2 -156.7(3) .
C5 N1 C1 C7 -174.2(3) .
Ce1 N1 C1 C7 24.1(4) .
Ce1 O3 C2 C3 22.9(6) 4_454
Ce1 O3 C2 C1 -156.9(3) 4_454
N1 C1 C2 O3 174.4(3) .
C7 C1 C2 O3 -6.5(6) .
N1 C1 C2 C3 -5.5(5) .
C7 C1 C2 C3 173.6(4) .
O3 C2 C3 C4 -177.9(4) .
C1 C2 C3 C4 1.9(6) .
C2 C3 C4 C5 2.0(6) .
C1 N1 C5 C4 -0.9(5) .
Ce1 N1 C5 C4 162.5(3) .
C1 N1 C5 C6 178.2(3) .
Ce1 N1 C5 C6 -18.3(4) .
C3 C4 C5 N1 -2.6(6) .
C3 C4 C5 C6 178.3(4) .
Ce1 O2 C6 O1 -36.9(5) 2_554
Ce1 O2 C6 C5 142.4(3) 2_554
Ce1 O1 C6 O2 -165.1(3) .
Ce1 O1 C6 C5 15.6(4) .
N1 C5 C6 O2 -175.4(3) .
C4 C5 C6 O2 3.7(5) .
N1 C5 C6 O1 4.0(5) .
C4 C5 C6 O1 -176.9(3) .
C11 N2 C7 C8 0.7(5) .
Ce1 N2 C7 C8 -164.7(2) .
C11 N2 C7 C1 176.4(3) .
Ce1 N2 C7 C1 11.0(4) .
N1 C1 C7 N2 -21.7(5) .
C2 C1 C7 N2 159.1(4) .
N1 C1 C7 C8 153.7(3) .
C2 C1 C7 C8 -25.4(6) .
N2 C7 C8 O6 177.6(3) .
C1 C7 C8 O6 2.4(6) .
N2 C7 C8 C9 2.0(5) .
C1 C7 C8 C9 -173.2(4) .
O6 C8 C9 C10 -178.5(3) .
C7 C8 C9 C10 -2.6(5) .
C8 C9 C10 C11 0.4(5) .
C7 N2 C11 C10 -3.0(5) .
Ce1 N2 C11 C10 163.8(3) .
C7 N2 C11 C12 175.6(3) .
Ce1 N2 C11 C12 -17.6(4) .
C9 C10 C11 N2 2.4(5) .
C9 C10 C11 C12 -176.1(3) .
Ce1 O4 C12 O5 -179.3(3) .
Ce1 O4 C12 C11 2.6(5) .
Ce1 O5 C12 O4 -82.1(5) 2_565
Ce1 O5 C12 C11 96.0(4) 2_565
N2 C11 C12 O4 11.3(5) .
C10 C11 C12 O4 -170.0(4) .
N2 C11 C12 O5 -166.9(3) .
C10 C11 C12 O5 11.7(5) .
